data_1000412
loop_
_publ_author_name
'Fourquet, J L'
'Plet, F'
'De Pape, R'

_publ_section_title
;
La structure cristalline de (C (N H2)3)2 Al F5 (H2 O)2
;
_journal_coden_ASTM RVCMA8
_journal_name_full 'Revue de Chimie Minerale'
_journal_page_first 183
_journal_page_last 190
_journal_volume 23
_journal_year 1986
_chemical_formula_structural '(C (N H2)3)2 Al F5 (H2 O)2'
_chemical_formula_sum 'C2 H16 Al F5 N6 O2'
_chemical_name_systematic
;
Diguanidinium aluminium pentafluoride dihydrate
;
_space_group_IT_number 62
_symmetry_cell_setting orthorhombic
_symmetry_Int_Tables_number 62
_symmetry_space_group_name_Hall '-P 2ac 2n'
_symmetry_space_group_name_H-M 'P n m a'
_cell_angle_alpha 90
_cell_angle_beta 90
_cell_angle_gamma 90
_cell_formula_units_Z 4
_cell_length_a 20.04999(1000)
_cell_length_b 7.291(5)
_cell_length_c 7.834(5)
_cell_volume 1145.2
_exptl_crystal_density_meas 1.64
_refine_ls_R_factor_all 0.032
_cod_depositor_comments
;
 Removing dummy H atoms since the hydrogen atoms they represent are already
 marked using the _atom_site_attached_hydrogens data item.

 Antanas Vaitkus,
 2017-09-11

 Correcting the _chemical_formula_sum data item value by changing it from
 'Al F5 H16 N6 O2' to 'C2 H16 Al F5 N6 O2'.

 Antanas Vaitkus,
 2017-09-11
;
_cod_original_formula_sum 'H16 Al F5 N6 O2'
_cod_database_code 1000412

loop_
_symmetry_equiv_pos_as_xyz
x,y,z
1/2+x,1/2-y,1/2-z
-x,1/2+y,-z
1/2-x,-y,1/2+z
-x,-y,-z
1/2-x,1/2+y,1/2+z
x,1/2-y,z
1/2+x,y,1/2-z

loop_
_atom_site_aniso_label
_atom_site_aniso_U_11
_atom_site_aniso_U_12
_atom_site_aniso_U_13
_atom_site_aniso_U_22
_atom_site_aniso_U_23
_atom_site_aniso_U_33
Al1 0.0296(65) 0. -0.0016(51) 0.0165(46) 0. 0.0387(69)
F1 0.0549(85) -0.0136(62) -0.0133(60) 0.0278(61) -0.0086(54) 0.0329(61)
F2 0.0578(136) 0. 0.0038(95) 0.0281(89) 0. 0.0298(103)
F3 0.0490(84) 0.0045(67) 0.0032(66) 0.0333(69) -0.0089(65) 0.0510(71)
O1 0.0212(131) 0. 0.0032(100) 0.0462(120) 0. 0.0205(110)
N1 0.0355(129) 0.0195(92) 0.0004(99) 0.0316(101) -0.0081(112) 0.0754(121)
N2 0.0418(220) 0. 0.0124(141) 0.0659(177) 0. 0.0229(152)
N3 0.0363(125) 0.0105(104) -0.0031(90) 0.0296(91) -0.0081(84) 0.0375(111)
N4 0.0501(173) 0. 0.0019(133) 0.0398(146) 0. 0.0064(145)
O2 0.0411(135) 0. -0.0099(136) 0.0468(123) 0. 0.0653(146)

loop_
_atom_site_label
_atom_site_type_symbol
_atom_site_symmetry_multiplicity
_atom_site_Wyckoff_symbol
_atom_site_fract_x
_atom_site_fract_y
_atom_site_fract_z
_atom_site_occupancy
_atom_site_attached_hydrogens
_atom_site_calc_flag
Al1 Al3+ 4 c 0.0690(5) 0.25 0.8596(12) 1. 0 d
F1 F1- 8 d 0.0088(5) 0.0753(15) 0.8128(10) 1. 0 d
F2 F1- 4 c 0.0984(7) 0.25 0.6415(17) 1. 0 d
F3 F1- 8 d 0.1281(5) 0.0761(12) 0.9209(11) 1. 0 d
O1 O2- 4 c 0.0374(8) 0.25 0.1013(18) 1. 2 d
C1 C4+ 4 c 0.2842(14) 0.25 0.7049(36) 1. 0 d
N1 N3- 8 d 0.2532(7) 0.4120(22) 0.7453(23) 1. 2 d
N2 N3- 4 c 0.3437(12) 0.25 0.6204(25) 1. 2 d
C2 C4+ 4 c 0.4098(13) 0.25 0.056(3) 1. 0 d
N3 N3- 8 d 0.4252(7) 0.0907(19) -0.0264(18) 1. 2 d
N4 N3- 4 c 0.3806(11) 0.25 0.2125(23) 1. 2 d
O2 O2- 4 c 0.1672(9) 0.25 0.2826(23) 1. 2 d

loop_
_atom_type_symbol
_atom_type_oxidation_number
Al3+ 3.000
F1- -1.000
O2- -2.000
C4+ 4.000
N3- -3.000
